data_1100953
loop_
_publ_author_name
'Rajesh Koner'
'Hsin-Huang Lin'
'Ho-Hsiang Wei'
'Sasankasekhar Mohanta'

_publ_section_title
;

Syntheses, Structures, and Magnetic Properties of Diphenoxo-Bridged

MIILnIII Complexes Derived from N,N'-Ethylenebis(3-ethoxysalicylaldiimine)

(M = Cu or Ni; Ln = Ce-Yb): Observation of Surprisingly Strong Exchange

Interactions

;
_journal_name_full 'Inorganic Chemistry'
_journal_page_first 3524
_journal_page_last 3536
_journal_paper_doi 10.1021/ic048196h
_journal_volume 44
_journal_year 2005
_chemical_formula_sum 'C20 H22 Cu N5 O13 Yb'
_chemical_formula_weight 777.01
_chemical_name_systematic
;

 ?

;
_space_group_IT_number 19
_symmetry_cell_setting orthorhombic
_symmetry_space_group_name_Hall 'P 2ac 2ab'
_symmetry_space_group_name_H-M 'P 21 21 21'
_atom_sites_solution_hydrogens geom
_atom_sites_solution_primary direct
_atom_sites_solution_secondary difmap
_audit_creation_method SHELXL-97
_cell_angle_alpha 90.00
_cell_angle_beta 90.00
_cell_angle_gamma 90.00
_cell_formula_units_Z 4
_cell_length_a 8.576(3)
_cell_length_b 13.705(3)
_cell_length_c 21.114(3)
_cell_measurement_temperature 293(2)
_cell_volume 2481.6(11)
_computing_structure_refinement 'SHELXL-97 (Sheldrick, 1997)'
_computing_structure_solution 'SHELXS-97 (Sheldrick, 1997)'
_diffrn_ambient_temperature 293(2)
_diffrn_measured_fraction_theta_full 0.997
_diffrn_measured_fraction_theta_max 0.997
_diffrn_radiation_monochromator graphite
_diffrn_radiation_source 'fine-focus sealed tube'
_diffrn_radiation_type MoK\a
_diffrn_radiation_wavelength 0.71073
_diffrn_reflns_av_R_equivalents 0.0000
_diffrn_reflns_av_sigmaI/netI 0.0239
_diffrn_reflns_limit_h_max 10
_diffrn_reflns_limit_h_min -1
_diffrn_reflns_limit_k_max 16
_diffrn_reflns_limit_k_min -1
_diffrn_reflns_limit_l_max 25
_diffrn_reflns_limit_l_min -1
_diffrn_reflns_number 2485
_diffrn_reflns_theta_full 24.98
_diffrn_reflns_theta_max 24.98
_diffrn_reflns_theta_min 1.77
_exptl_absorpt_coefficient_mu 4.682
_exptl_crystal_colour Red
_exptl_crystal_density_diffrn 2.080
_exptl_crystal_density_method 'not measured'
_exptl_crystal_F_000 1520
_exptl_crystal_size_max 45
_exptl_crystal_size_mid 30
_exptl_crystal_size_min 15
_refine_diff_density_max 2.102
_refine_diff_density_min -2.526
_refine_diff_density_rms 0.224
_refine_ls_abs_structure_details 'Flack H D (1983), Acta Cryst. A39, 876-881'
_refine_ls_abs_structure_Flack 0.00(3)
_refine_ls_extinction_method none
_refine_ls_goodness_of_fit_ref 1.159
_refine_ls_hydrogen_treatment mixed
_refine_ls_matrix_type full
_refine_ls_number_parameters 361
_refine_ls_number_reflns 2485
_refine_ls_number_restraints 0
_refine_ls_restrained_S_all 1.159
_refine_ls_R_factor_all 0.0518
_refine_ls_R_factor_gt 0.0447
_refine_ls_shift/su_max 0.000
_refine_ls_shift/su_mean 0.000
_refine_ls_structure_factor_coef Fsqd
_refine_ls_weighting_details 'calc w=1/[\s^2^(Fo^2^)+(0.0811P)^2^+10.5328P] where P=(Fo^2^+2Fc^2^)/3'
_refine_ls_weighting_scheme calc
_refine_ls_wR_factor_gt 0.1137
_refine_ls_wR_factor_ref 0.1332
_reflns_number_gt 2307
_reflns_number_total 2485
_reflns_threshold_expression >2sigma(I)
_cod_data_source_file ic048196hsi20050224_082436_08.cif
_cod_data_source_block cuyb
_cod_depositor_comments
;
The following automatic conversions were performed:
'_symmetry_cell_setting' value 'Orthorhombic' changed to 'orthorhombic'
according to '/home/saulius/struct/CIF-dictionaries/cif_core.dic'
dictionary named 'cif_core.dic' version 2.4.1 from 2010-06-29.

Automatic conversion script
Id: cif_fix_enum 1527 2010-12-29 10:47:43Z saulius 
;
_cod_original_cell_volume 2481.6(12)
_cod_database_code 1100953

loop_
_symmetry_equiv_pos_as_xyz
'x, y, z'
'-x+1/2, -y, z+1/2'
'-x, y+1/2, -z+1/2'
'x+1/2, -y+1/2, -z'

loop_
_atom_site_label
_atom_site_type_symbol
_atom_site_fract_x
_atom_site_fract_y
_atom_site_fract_z
_atom_site_U_iso_or_equiv
_atom_site_adp_type
_atom_site_occupancy
_atom_site_symmetry_multiplicity
_atom_site_calc_flag
_atom_site_refinement_flags
_atom_site_disorder_assembly
_atom_site_disorder_group
Yb Yb 0.25866(5) 0.00072(3) 0.10166(2) 0.0283(2) Uani 1 1 d . . .
Cu Cu -0.06187(18) -0.05762(10) 0.18298(8) 0.0346(4) Uani 1 1 d . . .
O10 O 0.2911(12) 0.0075(8) -0.0087(5) 0.046(2) Uani 1 1 d . . .
N4 N 0.1507(15) -0.0081(8) -0.0243(6) 0.045(3) Uani 1 1 d . . .
O8 O 0.1059(16) -0.0054(8) -0.0786(5) 0.069(3) Uani 1 1 d . . .
N1 N -0.2003(12) 0.0129(8) 0.2375(5) 0.034(2) Uani 1 1 d . . .
O9 O 0.0596(12) -0.0235(8) 0.0210(5) 0.052(3) Uani 1 1 d . . .
C7 C -0.2219(14) 0.1044(9) 0.2371(6) 0.034(3) Uani 1 1 d . . .
H7A H -0.2917 0.1307 0.2661 0.041 Uiso 1 1 calc R . .
C6 C -0.1423(16) 0.1709(9) 0.1932(6) 0.037(3) Uani 1 1 d . . .
O1 O 0.0451(10) 0.0551(6) 0.1557(4) 0.0297(17) Uani 1 1 d . . .
O4 O 0.3217(11) -0.1813(6) 0.0704(4) 0.037(2) Uani 1 1 d . . .
C2 C 0.0484(15) 0.2115(8) 0.1142(6) 0.034(3) Uani 1 1 d . . .
O2 O 0.0953(11) -0.1235(6) 0.1364(5) 0.043(2) Uani 1 1 d . . .
O3 O 0.1693(10) 0.1746(6) 0.0773(4) 0.0310(18) Uani 1 1 d . . .
C15 C 0.2230(15) -0.2539(8) 0.0908(6) 0.034(3) Uani 1 1 d . . .
C16 C 0.0989(17) -0.2201(8) 0.1257(6) 0.034(3) Uani 1 1 d . . .
C1 C -0.0148(14) 0.1434(8) 0.1564(6) 0.030(3) Uani 1 1 d . . .
O13 O 0.3592(11) 0.1085(6) 0.1847(5) 0.045(2) Uani 1 1 d . . .
O12 O 0.3157(13) -0.0380(7) 0.2117(5) 0.046(3) Uani 1 1 d . . .
N5 N 0.3589(15) 0.0467(10) 0.2252(6) 0.046(3) Uani 1 1 d . . .
O6 O 0.5262(11) -0.0358(7) 0.1106(5) 0.045(2) Uani 1 1 d . . .
C10 C -0.1398(16) -0.2582(9) 0.1911(6) 0.038(3) Uani 1 1 d . . .
H10A H -0.2050 -0.3077 0.2055 0.045 Uiso 1 1 calc R . .
C5 C -0.1951(16) 0.2682(9) 0.1905(7) 0.039(3) Uani 1 1 d . . .
H5A H -0.2741 0.2879 0.2179 0.047 Uiso 1 1 calc R . .
N2 N -0.1705(14) -0.1715(8) 0.2080(5) 0.037(3) Uani 1 1 d . . .
N3 N 0.5932(13) 0.0321(9) 0.0832(6) 0.041(3) Uani 1 1 d . . .
C14 C 0.2338(19) -0.3523(9) 0.0752(7) 0.047(4) Uani 1 1 d . . .
H14A H 0.3169 -0.3743 0.0508 0.056 Uiso 1 1 calc R . .
C17 C 0.2399(17) 0.2382(9) 0.0294(6) 0.041(3) Uani 1 1 d . . .
H17A H 0.1585 0.2744 0.0078 0.049 Uiso 1 1 calc R . .
H17B H 0.2934 0.1985 -0.0018 0.049 Uiso 1 1 calc R . .
C13 C 0.123(2) -0.4167(9) 0.0955(7) 0.048(4) Uani 1 1 d . . .
H13A H 0.1297 -0.4820 0.0839 0.058 Uiso 1 1 calc R . .
C8 C -0.2756(16) -0.0540(11) 0.2822(6) 0.043(3) Uani 1 1 d . . .
H8A H -0.3712 -0.0253 0.2982 0.052 Uiso 1 1 calc R . .
H8B H -0.2069 -0.0667 0.3177 0.052 Uiso 1 1 calc R . .
C19 C 0.4609(17) -0.2104(11) 0.0335(7) 0.048(4) Uani 1 1 d . . .
H19A H 0.5021 -0.1539 0.0115 0.057 Uiso 1 1 calc R . .
H19B H 0.4310 -0.2584 0.0020 0.057 Uiso 1 1 calc R . .
O7 O 0.5027(16) 0.0971(9) 0.0607(6) 0.074(4) Uani 1 1 d . . .
C12 C 0.0033(19) -0.3850(9) 0.1331(7) 0.047(4) Uani 1 1 d . . .
H12A H -0.0709 -0.4293 0.1474 0.056 Uiso 1 1 calc R . .
C3 C -0.0131(15) 0.3042(8) 0.1098(7) 0.039(3) Uani 1 1 d . . .
H3A H 0.0267 0.3478 0.0802 0.047 Uiso 1 1 calc R . .
C11 C -0.0089(16) -0.2853(9) 0.1505(6) 0.034(3) Uani 1 1 d . . .
O5 O 0.7314(14) 0.0360(14) 0.0781(7) 0.089(5) Uani 1 1 d . . .
O11 O 0.3965(15) 0.0680(11) 0.2817(5) 0.075(4) Uani 1 1 d . . .
C9 C -0.3116(16) -0.1495(10) 0.2470(7) 0.044(3) Uani 1 1 d . . .
H9A H -0.3315 -0.2018 0.2768 0.053 Uiso 1 1 calc R . .
H9B H -0.4025 -0.1417 0.2201 0.053 Uiso 1 1 calc R . .
C18 C 0.3555(17) 0.3098(10) 0.0588(8) 0.046(3) Uani 1 1 d . . .
H18A H 0.3996 0.3500 0.0262 0.069 Uiso 1 1 calc R . .
H18B H 0.4372 0.2741 0.0796 0.069 Uiso 1 1 calc R . .
H18C H 0.3025 0.3501 0.0891 0.069 Uiso 1 1 calc R . .
C20 C 0.586(2) -0.2527(12) 0.0753(8) 0.056(4) Uani 1 1 d . . .
H20A H 0.6740 -0.2708 0.0500 0.084 Uiso 1 1 calc R . .
H20B H 0.5458 -0.3094 0.0966 0.084 Uiso 1 1 calc R . .
H20C H 0.6169 -0.2050 0.1061 0.084 Uiso 1 1 calc R . .
C4 C -0.1353(18) 0.3332(9) 0.1499(8) 0.051(4) Uani 1 1 d . . .
H4A H -0.1741 0.3965 0.1482 0.061 Uiso 1 1 calc R . .

loop_
_atom_site_aniso_label
_atom_site_aniso_U_11
_atom_site_aniso_U_22
_atom_site_aniso_U_33
_atom_site_aniso_U_23
_atom_site_aniso_U_13
_atom_site_aniso_U_12
Yb 0.0277(3) 0.0262(3) 0.0311(3) 0.0015(2) 0.00382(17) 0.0002(3)
Cu 0.0320(8) 0.0224(6) 0.0494(8) 0.0043(7) 0.0111(7) -0.0007(6)
O10 0.050(5) 0.036(5) 0.051(5) 0.006(5) 0.002(5) 0.003(5)
N4 0.061(7) 0.022(5) 0.052(7) -0.017(6) -0.003(6) 0.001(6)
O8 0.103(10) 0.061(7) 0.043(6) -0.006(5) -0.023(6) -0.010(8)
N1 0.026(4) 0.037(6) 0.040(5) 0.006(5) -0.001(4) -0.003(5)
O9 0.048(5) 0.063(6) 0.045(5) 0.001(5) 0.007(5) -0.001(5)
C7 0.023(5) 0.037(6) 0.041(7) 0.004(5) 0.001(5) 0.001(5)
C6 0.042(8) 0.028(6) 0.040(7) -0.001(5) -0.014(7) -0.002(6)
O1 0.030(4) 0.023(4) 0.036(4) 0.005(3) 0.003(4) 0.001(4)
O4 0.032(5) 0.031(4) 0.048(5) -0.004(4) 0.010(4) 0.004(4)
C2 0.031(6) 0.023(5) 0.047(7) -0.001(5) -0.001(6) -0.006(5)
O2 0.037(5) 0.015(4) 0.079(7) -0.002(4) 0.018(5) 0.002(4)
O3 0.035(5) 0.024(4) 0.033(4) 0.004(3) 0.010(4) -0.004(4)
C15 0.033(6) 0.021(5) 0.047(7) 0.001(5) -0.014(6) -0.001(5)
C16 0.043(8) 0.013(5) 0.048(7) 0.000(5) -0.010(6) 0.004(5)
C1 0.023(6) 0.020(5) 0.045(7) -0.002(5) 0.002(5) -0.003(5)
O13 0.046(5) 0.035(5) 0.054(6) 0.000(5) 0.006(5) 0.003(4)
O12 0.041(6) 0.048(6) 0.050(5) 0.012(4) -0.001(5) -0.001(5)
N5 0.042(7) 0.050(7) 0.045(7) -0.004(6) -0.010(6) 0.012(6)
O6 0.037(5) 0.044(5) 0.053(6) 0.004(4) 0.000(5) -0.001(4)
C10 0.039(8) 0.030(6) 0.045(7) 0.014(6) -0.014(6) -0.010(6)
C5 0.030(7) 0.037(6) 0.051(8) -0.008(6) -0.001(7) 0.009(6)
N2 0.035(6) 0.034(5) 0.041(6) 0.013(5) 0.008(5) -0.008(5)
N3 0.027(6) 0.058(7) 0.038(6) 0.001(5) 0.003(5) -0.010(5)
C14 0.054(9) 0.023(6) 0.063(9) -0.009(6) -0.010(8) 0.007(6)
C17 0.054(8) 0.030(6) 0.038(6) 0.009(5) 0.013(7) -0.007(6)
C13 0.069(10) 0.021(6) 0.055(9) -0.004(6) -0.006(8) -0.001(6)
C8 0.036(7) 0.052(8) 0.042(7) 0.006(6) 0.013(6) 0.006(7)
C19 0.044(8) 0.042(7) 0.058(9) -0.002(6) 0.015(7) 0.013(7)
O7 0.074(8) 0.055(6) 0.093(9) 0.027(6) -0.007(8) -0.005(6)
C12 0.060(9) 0.024(6) 0.056(8) 0.005(6) -0.009(8) -0.010(7)
C3 0.037(7) 0.019(5) 0.061(8) 0.007(5) 0.008(7) 0.001(5)
C11 0.037(7) 0.034(6) 0.031(6) 0.005(5) -0.001(6) -0.003(6)
O5 0.041(7) 0.153(14) 0.072(8) -0.005(9) 0.005(6) -0.024(8)
O11 0.077(8) 0.109(10) 0.039(5) -0.027(6) -0.016(6) 0.046(8)
C9 0.032(7) 0.046(8) 0.053(8) 0.015(7) 0.007(7) -0.006(6)
C18 0.037(7) 0.033(7) 0.069(10) 0.002(6) 0.012(7) -0.004(6)
C20 0.047(9) 0.051(9) 0.071(10) -0.005(8) -0.009(8) 0.021(8)
C4 0.044(8) 0.021(6) 0.087(12) 0.006(6) -0.004(8) 0.004(6)

loop_
_atom_type_symbol
_atom_type_description
_atom_type_scat_dispersion_real
_atom_type_scat_dispersion_imag
_atom_type_scat_source
C C 0.0033 0.0016 'International Tables Vol C Tables 4.2.6.8 and 6.1.1.4'
H H 0.0000 0.0000 'International Tables Vol C Tables 4.2.6.8 and 6.1.1.4'
N N 0.0061 0.0033 'International Tables Vol C Tables 4.2.6.8 and 6.1.1.4'
O O 0.0106 0.0060 'International Tables Vol C Tables 4.2.6.8 and 6.1.1.4'
Cu Cu 0.3201 1.2651 'International Tables Vol C Tables 4.2.6.8 and 6.1.1.4'
Yb Yb -0.3850 5.5486 'International Tables Vol C Tables 4.2.6.8 and 6.1.1.4'

loop_
_geom_angle_atom_site_label_1
_geom_angle_atom_site_label_2
_geom_angle_atom_site_label_3
_geom_angle
_geom_angle_site_symmetry_1
_geom_angle_site_symmetry_3
_geom_angle_publ_flag
O1 Yb O2 66.3(3) . . ?
O1 Yb O10 125.3(3) . . ?
O2 Yb O10 114.4(4) . . ?
O1 Yb O6 144.2(3) . . ?
O2 Yb O6 114.0(3) . . ?
O10 Yb O6 88.4(3) . . ?
O1 Yb O12 75.8(3) . . ?
O2 Yb O12 70.1(4) . . ?
O10 Yb O12 158.8(4) . . ?
O6 Yb O12 71.4(3) . . ?
O1 Yb O9 80.3(3) . . ?
O2 Yb O9 72.4(4) . . ?
O10 Yb O9 52.7(3) . . ?
O6 Yb O9 135.2(3) . . ?
O12 Yb O9 141.2(3) . . ?
O1 Yb O13 74.2(3) . . ?
O2 Yb O13 115.4(3) . . ?
O10 Yb O13 130.1(4) . . ?
O6 Yb O13 74.2(3) . . ?
O12 Yb O13 51.5(3) . . ?
O9 Yb O13 146.1(3) . . ?
O1 Yb O3 63.6(3) . . ?
O2 Yb O3 124.5(3) . . ?
O10 Yb O3 78.4(3) . . ?
O6 Yb O3 120.4(3) . . ?
O12 Yb O3 117.1(3) . . ?
O9 Yb O3 77.0(3) . . ?
O13 Yb O3 71.8(3) . . ?
O1 Yb O7 129.9(4) . . ?
O2 Yb O7 162.7(3) . . ?
O10 Yb O7 63.7(4) . . ?
O6 Yb O7 49.9(3) . . ?
O12 Yb O7 105.4(4) . . ?
O9 Yb O7 113.4(4) . . ?
O13 Yb O7 69.6(4) . . ?
O3 Yb O7 72.7(3) . . ?
O1 Yb O4 126.8(3) . . ?
O2 Yb O4 60.6(3) . . ?
O10 Yb O4 76.4(3) . . ?
O6 Yb O4 67.6(3) . . ?
O12 Yb O4 89.5(3) . . ?
O9 Yb O4 80.8(3) . . ?
O13 Yb O4 132.6(3) . . ?
O3 Yb O4 153.3(3) . . ?
O7 Yb O4 103.3(3) . . ?
O1 Yb N5 73.1(3) . . ?
O2 Yb N5 93.2(4) . . ?
O10 Yb N5 150.8(4) . . ?
O6 Yb N5 71.1(3) . . ?
O12 Yb N5 26.3(4) . . ?
O9 Yb N5 153.1(3) . . ?
O13 Yb N5 25.2(3) . . ?
O3 Yb N5 94.0(3) . . ?
O7 Yb N5 87.1(4) . . ?
O4 Yb N5 112.4(3) . . ?
O1 Yb N4 102.8(3) . . ?
O2 Yb N4 93.9(4) . . ?
O10 Yb N4 26.4(4) . . ?
O6 Yb N4 112.7(4) . . ?
O12 Yb N4 163.3(3) . . ?
O9 Yb N4 26.3(3) . . ?
O13 Yb N4 144.8(3) . . ?
O3 Yb N4 75.6(3) . . ?
O7 Yb N4 88.4(4) . . ?
O4 Yb N4 77.9(3) . . ?
N5 Yb N4 169.5(3) . . ?
O1 Cu N2 178.4(4) . . ?
O1 Cu O2 83.4(4) . . ?
N2 Cu O2 95.9(4) . . ?
O1 Cu N1 94.1(4) . . ?
N2 Cu N1 86.7(5) . . ?
O2 Cu N1 172.8(4) . . ?
O1 Cu Yb 41.1(2) . . ?
N2 Cu Yb 138.3(4) . . ?
O2 Cu Yb 42.5(3) . . ?
N1 Cu Yb 134.3(3) . . ?
N4 O10 Yb 98.0(8) . . ?
O8 N4 O9 122.1(13) . . ?
O8 N4 O10 122.9(13) . . ?
O9 N4 O10 115.0(12) . . ?
O8 N4 Yb 175.7(10) . . ?
O9 N4 Yb 59.4(7) . . ?
O10 N4 Yb 55.6(7) . . ?
C7 N1 C8 124.0(12) . . ?
C7 N1 Cu 125.8(10) . . ?
C8 N1 Cu 110.2(8) . . ?
N4 O9 Yb 94.3(8) . . ?
N1 C7 C6 123.4(12) . . ?
C1 C6 C5 119.0(12) . . ?
C1 C6 C7 123.3(11) . . ?
C5 C6 C7 117.7(13) . . ?
C1 O1 Cu 124.1(7) . . ?
C1 O1 Yb 128.3(7) . . ?
Cu O1 Yb 106.0(4) . . ?
C15 O4 C19 117.8(10) . . ?
C15 O4 Yb 118.7(7) . . ?
C19 O4 Yb 123.5(7) . . ?
C3 C2 O3 125.6(11) . . ?
C3 C2 C1 120.6(12) . . ?
O3 C2 C1 113.8(10) . . ?
C16 O2 Cu 124.9(9) . . ?
C16 O2 Yb 131.0(9) . . ?
Cu O2 Yb 104.1(3) . . ?
C2 O3 C17 118.6(9) . . ?
C2 O3 Yb 116.7(6) . . ?
C17 O3 Yb 124.7(7) . . ?
C16 C15 O4 113.6(10) . . ?
C16 C15 C14 120.3(13) . . ?
O4 C15 C14 125.9(13) . . ?
O2 C16 C15 116.0(12) . . ?
O2 C16 C11 123.8(12) . . ?
C15 C16 C11 120.1(10) . . ?
O1 C1 C6 124.2(11) . . ?
O1 C1 C2 117.1(11) . . ?
C6 C1 C2 118.6(11) . . ?
N5 O13 Yb 94.8(8) . . ?
N5 O12 Yb 94.3(7) . . ?
O13 N5 O12 119.3(11) . . ?
O13 N5 O11 120.4(14) . . ?
O12 N5 O11 120.2(13) . . ?
O13 N5 Yb 60.0(7) . . ?
O12 N5 Yb 59.4(6) . . ?
O11 N5 Yb 176.9(10) . . ?
N3 O6 Yb 104.8(8) . . ?
N2 C10 C11 124.3(12) . . ?
C4 C5 C6 122.2(13) . . ?
C10 N2 C9 120.9(11) . . ?
C10 N2 Cu 126.3(10) . . ?
C9 N2 Cu 112.6(8) . . ?
O5 N3 O6 122.6(15) . . ?
O5 N3 O7 122.7(16) . . ?
O6 N3 O7 114.7(11) . . ?
O5 N3 Yb 173.6(13) . . ?
O6 N3 Yb 51.1(6) . . ?
O7 N3 Yb 63.6(7) . . ?
C13 C14 C15 120.5(15) . . ?
O3 C17 C18 111.7(11) . . ?
C14 C13 C12 119.9(12) . . ?
N1 C8 C9 108.0(11) . . ?
O4 C19 C20 111.6(12) . . ?
N3 O7 Yb 90.6(8) . . ?
C13 C12 C11 120.7(13) . . ?
C2 C3 C4 120.4(12) . . ?
C16 C11 C12 118.2(13) . . ?
C16 C11 C10 124.7(11) . . ?
C12 C11 C10 117.0(12) . . ?
N2 C9 C8 106.0(11) . . ?
C5 C4 C3 118.9(12) . . ?

loop_
_geom_bond_atom_site_label_1
_geom_bond_atom_site_label_2
_geom_bond_distance
_geom_bond_site_symmetry_2
_geom_bond_publ_flag
Yb O1 2.282(8) . ?
Yb O2 2.323(9) . ?
Yb O10 2.348(10) . ?
Yb O6 2.356(10) . ?
Yb O12 2.432(10) . ?
Yb O9 2.433(11) . ?
Yb O13 2.449(10) . ?
Yb O3 2.556(8) . ?
Yb O7 2.622(13) . ?
Yb O4 2.637(8) . ?
Yb N5 2.819(12) . ?
Yb N4 2.819(12) . ?
Cu O1 1.887(8) . ?
Cu N2 1.893(10) . ?
Cu O2 1.897(9) . ?
Cu N1 1.915(11) . ?
O10 N4 1.267(16) . ?
N4 O8 1.210(15) . ?
N4 O9 1.253(15) . ?
N1 C7 1.268(16) . ?
N1 C8 1.465(17) . ?
C7 C6 1.468(18) . ?
C6 C1 1.395(19) . ?
C6 C5 1.409(17) . ?
O1 C1 1.315(14) . ?
O4 C15 1.375(15) . ?
O4 C19 1.480(16) . ?
C2 C3 1.379(17) . ?
C2 O3 1.392(16) . ?
C2 C1 1.399(17) . ?
O2 C16 1.344(13) . ?
O3 C17 1.466(14) . ?
C15 C16 1.375(19) . ?
C15 C14 1.391(17) . ?
C16 C11 1.389(18) . ?
O13 N5 1.204(15) . ?
O12 N5 1.252(16) . ?
N5 O11 1.269(15) . ?
O6 N3 1.236(15) . ?
C10 N2 1.267(17) . ?
C10 C11 1.460(19) . ?
C5 C4 1.34(2) . ?
N2 C9 1.494(18) . ?
N3 O5 1.191(16) . ?
N3 O7 1.274(16) . ?
C14 C13 1.36(2) . ?
C17 C18 1.526(19) . ?
C13 C12 1.37(2) . ?
C8 C9 1.54(2) . ?
C19 C20 1.50(2) . ?
C12 C11 1.418(18) . ?
C3 C4 1.40(2) . ?
